data_2008834
loop_
_publ_author_name
'Kovalevsky, A. Yu.'

_publ_section_title
;
 Redetermination of <i>N</i>-acetylanthranilic acid at 158K
;
_journal_issue 8
_journal_name_full 'Acta Crystallographica Section C'
_journal_page_first IUC9900093
_journal_paper_doi 10.1107/S0108270199099023
_journal_volume 55
_journal_year 1999
_chemical_formula_moiety 'C9 H9 N O3'
_chemical_formula_sum 'C9 H9 N O3'
_chemical_formula_weight 179.17
_chemical_name_systematic
;
 ?
;
_space_group_IT_number 43
_symmetry_cell_setting orthorhombic
_symmetry_space_group_name_Hall 'F 2 -2d'
_symmetry_space_group_name_H-M 'F d d 2'
_audit_creation_method SHELXL
_cell_angle_alpha 90.00
_cell_angle_beta 90.00
_cell_angle_gamma 90.00
_cell_formula_units_Z 16
_cell_length_a 10.619(5)
_cell_length_b 30.105(14)
_cell_length_c 10.582(3)
_cell_measurement_reflns_used 22
_cell_measurement_temperature 158(2)
_cell_measurement_theta_max 13
_cell_measurement_theta_min 12
_cell_volume 3383(2)
_computing_cell_refinement P3
_computing_data_collection 'P3 (Siemens, 1989a)'
_computing_data_reduction 'XDISK (Siemens, 1989b)'
_computing_molecular_graphics SHELXTL
_computing_publication_material SHELXTL
_computing_structure_refinement SHELXTL
_computing_structure_solution 'SHELXTL (Sheldrick, 1994)'
_diffrn_ambient_temperature 158(2)
_diffrn_measurement_device 'Siemens P3/PC four-circle'
_diffrn_measurement_method \q/2\q
_diffrn_radiation_monochromator graphite
_diffrn_radiation_source 'fine-focus sealed tube'
_diffrn_radiation_type MoK\a
_diffrn_radiation_wavelength 0.71073
_diffrn_reflns_av_R_equivalents 0.014
_diffrn_reflns_av_sigmaI/netI 0.0159
_diffrn_reflns_limit_h_max 14
_diffrn_reflns_limit_h_min -14
_diffrn_reflns_limit_k_max 42
_diffrn_reflns_limit_k_min -19
_diffrn_reflns_limit_l_max 14
_diffrn_reflns_limit_l_min -14
_diffrn_reflns_number 2537
_diffrn_reflns_theta_max 30.07
_diffrn_reflns_theta_min 2.71
_diffrn_standards_decay_% 10
_diffrn_standards_interval_count 98
_diffrn_standards_number 2
_exptl_absorpt_coefficient_mu 0.107
_exptl_absorpt_correction_type none
_exptl_crystal_colour yellow
_exptl_crystal_density_diffrn 1.407
_exptl_crystal_density_method 'not measured'
_exptl_crystal_description parallelepiped
_exptl_crystal_F_000 1504
_exptl_crystal_size_max 0.50
_exptl_crystal_size_mid 0.30
_exptl_crystal_size_min 0.30
_refine_diff_density_max 0.18
_refine_diff_density_min -0.25
_refine_ls_abs_structure_details 'Flack (1983)'
_refine_ls_abs_structure_Flack '2.1(11) - not reliably determined'
_refine_ls_extinction_method none
_refine_ls_goodness_of_fit_all 1.142
_refine_ls_goodness_of_fit_ref 1.150
_refine_ls_hydrogen_treatment 'see text'
_refine_ls_matrix_type full
_refine_ls_number_parameters 154
_refine_ls_number_reflns 1426
_refine_ls_number_restraints 1
_refine_ls_restrained_S_all 2.125
_refine_ls_restrained_S_obs 1.149
_refine_ls_R_factor_all 0.047
_refine_ls_R_factor_gt 0.034
_refine_ls_shift/esd_mean 0.000
_refine_ls_shift/su_max <0.001
_refine_ls_structure_factor_coef Fsqd
_refine_ls_weighting_details 'w = 1/[\s^2^(Fo^2^)+(0.078P)^2^+0.553P] where P = (Fo^2^+2Fc^2^)/3'
_refine_ls_weighting_scheme calc
_refine_ls_wR_factor_all 0.198
_refine_ls_wR_factor_ref 0.105
_reflns_number_gt 1367
_reflns_number_total 1463
_reflns_observed_criterion I>2\s(I)
_cod_data_source_file qa0145.cif
_cod_data_source_block acantrlc
_cod_depositor_comments
;
The following automatic conversions were performed:
'_symmetry_cell_setting' value 'Orthorhombic' changed to 'orthorhombic'
according to '/home/saulius/struct/CIF-dictionaries/cif_core.dic'
dictionary named 'cif_core.dic' version 2.4.1 from 2010-06-29.

Automatic conversion script
Id: cif_fix_enum 1527 2010-12-29 10:47:43Z saulius 

The following automatic conversions were performed:

'_symmetry_cell_setting' value 'Orthorhombic' changed to
'orthorhombic' according to
/home/saulius/struct/CIF-dictionaries/cif_core.dic dictionary named
'cif_core.dic' version 2.4.1 from 2010-06-29.

Automatic conversion script
Id: cif_fix_values 1715 2011-07-08 13:25:40Z adriana 

The following automatic conversions were performed:

'_refine_ls_weighting_scheme' value 'calc w =
1/[\s^2^(Fo^2^)+(0.078P)^2^+0.553P] where P = (Fo^2^+2Fc^2^)/3' was
changed to 'calc'. New tag '_refine_ls_weighting_details' was
created. The value of the new tag was set to 'w =
1/[\s^2^(Fo^2^)+(0.078P)^2^+0.553P] where P = (Fo^2^+2Fc^2^)/3'.

Automatic conversion script
Id: cif_fix_values 3143 2015-03-26 13:38:13Z robertas 
;
_cod_original_cell_volume 3383(3)
_cod_database_code 2008834
_cod_database_fobs_code 2008834

loop_
_symmetry_equiv_pos_as_xyz
'x, y, z'
'-x, -y, z'
'x+1/4, -y+1/4, z+1/4'
'-x+1/4, y+1/4, z+1/4'
'x, y+1/2, z+1/2'
'-x, -y+1/2, z+1/2'
'x+1/4, -y+3/4, z+3/4'
'-x+1/4, y+3/4, z+3/4'
'x+1/2, y, z+1/2'
'-x+1/2, -y, z+1/2'
'x+3/4, -y+1/4, z+3/4'
'-x+3/4, y+1/4, z+3/4'
'x+1/2, y+1/2, z'
'-x+1/2, -y+1/2, z'
'x+3/4, -y+3/4, z+1/4'
'-x+3/4, y+3/4, z+1/4'

loop_
_atom_site_aniso_label
_atom_site_aniso_U_11
_atom_site_aniso_U_22
_atom_site_aniso_U_33
_atom_site_aniso_U_12
_atom_site_aniso_U_13
_atom_site_aniso_U_23
O1 0.0578(8) 0.0183(5) 0.0303(6) 0.0000(5) 0.0139(6) -0.0041(5)
O2 0.0588(8) 0.0233(5) 0.0250(6) 0.0030(5) 0.0146(6) -0.0011(5)
O3 0.0540(7) 0.0275(6) 0.0240(6) -0.0024(5) 0.0104(6) 0.0028(5)
N1 0.0343(6) 0.0172(5) 0.0238(6) 0.0002(4) 0.0051(5) 0.0009(5)
C1 0.0260(5) 0.0172(6) 0.0220(6) 0.0007(4) 0.0014(5) -0.0010(5)
C2 0.0234(5) 0.0162(5) 0.0204(6) 0.0007(4) 0.0001(5) -0.0021(5)
C3 0.0269(6) 0.0172(6) 0.0234(6) -0.0004(4) 0.0013(5) 0.0008(5)
C4 0.0315(6) 0.0170(6) 0.0293(7) 0.0005(5) 0.0013(6) -0.0018(6)
C5 0.0385(7) 0.0191(6) 0.0283(7) 0.0003(5) 0.0032(7) -0.0063(6)
C6 0.0389(8) 0.0212(7) 0.0227(6) 0.0008(5) 0.0053(6) -0.0029(5)
C7 0.0281(6) 0.0230(6) 0.0259(6) -0.0011(5) 0.0016(5) 0.0050(6)
C8 0.0282(6) 0.0200(6) 0.0219(7) 0.0007(5) 0.0034(5) -0.0009(5)
C10 0.0367(8) 0.0216(6) 0.0335(8) -0.0041(5) 0.0036(7) 0.0057(7)

loop_
_atom_site_label
_atom_site_fract_x
_atom_site_fract_y
_atom_site_fract_z
_atom_site_U_iso_or_equiv
_atom_site_thermal_displace_type
_atom_site_calc_flag
_atom_site_refinement_flags
_atom_site_occupancy
_atom_site_disorder_group
_atom_site_type_symbol
O1 0.1410(2) 0.11289(4) 0.30196(13) 0.0355(3) Uani d . 1 . O
O2 0.18446(15) 0.17125(4) 0.17999(13) 0.0357(3) Uani d . 1 . O
H2O 0.203(4) 0.1508(14) 0.117(5) 0.075(11) Uiso d . 1 . H
O3 -0.00140(15) 0.12960(5) 0.74108(13) 0.0352(3) Uani d . 1 . O
N1 0.06306(14) 0.12874(4) 0.53551(13) 0.0251(3) Uani d . 1 . N
H1N 0.080(2) 0.1119(9) 0.467(3) 0.032(6) Uiso d . 1 . H
C1 0.07253(13) 0.17444(5) 0.50706(14) 0.0217(3) Uani d . 1 . C
C2 0.10856(13) 0.18656(4) 0.38312(14) 0.0200(3) Uani d . 1 . C
C3 0.11133(14) 0.23170(5) 0.35030(14) 0.0225(3) Uani d . 1 . C
H3 0.131(3) 0.2400(9) 0.265(3) 0.033(6) Uiso d . 1 . H
C4 0.08166(15) 0.26453(5) 0.4367(2) 0.0259(3) Uani d . 1 . C
H4 0.087(2) 0.2955(10) 0.422(3) 0.037(6) Uiso d . 1 . H
C5 0.0502(2) 0.25245(5) 0.5590(2) 0.0286(3) Uani d . 1 . C
H5 0.033(3) 0.2759(11) 0.630(4) 0.051(8) Uiso d . 1 . H
C6 0.0445(2) 0.20791(5) 0.5948(2) 0.0276(3) Uani d . 1 . C
H6 0.019(3) 0.2001(11) 0.684(4) 0.053(8) Uiso d . 1 . H
C7 0.02292(15) 0.10910(5) 0.6433(2) 0.0257(3) Uani d . 1 . C
C8 0.14552(14) 0.15318(5) 0.28632(14) 0.0234(3) Uani d . 1 . C
C10 0.0104(2) 0.05922(5) 0.6347(2) 0.0306(3) Uani d . 1 . C
H10A 0.065(4) 0.0466(16) 0.711(5) 0.077(12) Uiso d . 1 . H
H10B 0.040(4) 0.0478(13) 0.549(4) 0.071(11) Uiso d . 1 . H
H10C -0.066(3) 0.0501(12) 0.663(4) 0.060(10) Uiso d . 1 . H

loop_
_atom_type_symbol
_atom_type_description
_atom_type_scat_dispersion_real
_atom_type_scat_dispersion_imag
_atom_type_scat_source
C C 0.0033 0.0016 'International Tables Vol C Tables 4.2.6.8 and 6.1.1.4'
H H 0.0000 0.0000 'International Tables Vol C Tables 4.2.6.8 and 6.1.1.4'
O O 0.0106 0.0060 'International Tables Vol C Tables 4.2.6.8 and 6.1.1.4'
N N 0.0061 0.0033 'International Tables Vol C Tables 4.2.6.8 and 6.1.1.4'

loop_
_geom_angle_atom_site_label_1
_geom_angle_atom_site_label_2
_geom_angle_atom_site_label_3
_geom_angle
C7 N1 C1 128.88(14)
C6 C1 N1 122.94(14)
C6 C1 C2 119.10(13)
N1 C1 C2 117.93(13)
C3 C2 C1 119.03(13)
C3 C2 C8 118.57(13)
C1 C2 C8 122.39(12)
C4 C3 C2 121.58(14)
C3 C4 C5 119.03(13)
C4 C5 C6 121.12(14)
C5 C6 C1 120.10(15)
O3 C7 N1 123.70(14)
O3 C7 C10 122.00(15)
N1 C7 C10 114.30(15)
O1 C8 O2 122.47(14)
O1 C8 C2 124.43(14)
O2 C8 C2 113.09(13)

loop_
_geom_bond_atom_site_label_1
_geom_bond_atom_site_label_2
_geom_bond_site_symmetry_2
_geom_bond_distance
_geom_bond_publ_flag
O1 C8 . 1.225(2) ?
O2 C8 . 1.316(2) ?
O3 C7 . 1.232(2) ?
N1 C7 . 1.354(2) ?
N1 C1 . 1.412(2) ?
C1 C6 . 1.402(2) ?
C1 C2 . 1.414(2) ?
C2 C3 . 1.403(2) ?
C2 C8 . 1.488(2) ?
C3 C4 . 1.383(2) ?
C4 C5 . 1.384(3) ?
C5 C6 . 1.395(2) ?
C7 C10 . 1.510(2) ?

loop_
_geom_torsion_atom_site_label_1
_geom_torsion_atom_site_label_2
_geom_torsion_atom_site_label_3
_geom_torsion_atom_site_label_4
_geom_torsion
C7 N1 C1 C6 2.9(2)
C7 N1 C1 C2 -175.26(15)
C6 C1 C2 C3 -2.0(2)
N1 C1 C2 C3 176.22(13)
C6 C1 C2 C8 177.08(14)
N1 C1 C2 C8 -4.7(2)
C1 C2 C3 C4 1.0(2)
C8 C2 C3 C4 -178.11(14)
C2 C3 C4 C5 0.9(2)
C3 C4 C5 C6 -1.8(2)
C4 C5 C6 C1 0.8(3)
N1 C1 C6 C5 -177.0(2)
C2 C1 C6 C5 1.1(2)
C1 N1 C7 O3 -7.3(3)
C1 N1 C7 C10 172.89(15)
C3 C2 C8 O1 -176.3(2)
C1 C2 C8 O1 4.6(2)
C3 C2 C8 O2 3.7(2)
C1 C2 C8 O2 -175.40(14)

loop_
_cod_related_entry_id
_cod_related_entry_database
_cod_related_entry_code
1 ChemSpider 6705
